data_4062235
loop_
_publ_author_name
'Haley, Michael M.'
'Gilbertson, Robert D.'
'Lau, Thomas L.S'
'Lanza, Seren'
'Wu, He-Ping'
'Weakley, Timothy J.R.'

_publ_section_title
;
Synthesis, structure, and spectroscopy of a family of iridabenzenes
generated by the reaction of Vaska-type complexes with a nucleophilic
3-vinyl-1-cyclopropene.
;
_journal_name_full Organometallics
_journal_year 2003
_chemical_formula_sum 'C30 H43 Ir O P2'
_chemical_formula_weight 673.84
_space_group_IT_number 19
_symmetry_cell_setting orthorhombic
_symmetry_Int_Tables_number 19
_symmetry_space_group_name_Hall 'P 2ac 2ab'
_symmetry_space_group_name_H-M 'P 21 21 21'
_cell_angle_alpha 90
_cell_angle_beta 90
_cell_angle_gamma 90
_cell_formula_units_Z 4
_cell_length_a 11.190(1)
_cell_length_b 14.014(3)
_cell_length_c 18.878(2)
_cell_measurement_temperature 295
_cell_volume 2960.3(6)
_diffrn_ambient_temperature 295
_exptl_crystal_density_diffrn 1.512
_cod_database_code 4062235

loop_
_symmetry_equiv_pos_as_xyz
'  +x,  +y,  +z'
'1/2-x,  -y,1/2+z'
'1/2+x,1/2-y,  -z'
'  -x,1/2+y,1/2-z'

loop_
_atom_site_label
_atom_site_fract_x
_atom_site_fract_y
_atom_site_fract_z
_atom_site_U_iso_or_equiv
_atom_site_occupancy
_atom_site_refinement_flags
_atom_site_adp_type
_atom_site_calc_flag
_atom_site_calc_attached_atom
Ir 0.74550(4) 0.61655(2) 0.824547(19) 0.02884(8) 1.000 . Uani d ?
P(1) 0.8202(2) 0.73426(19) 0.74944(17) 0.0337(7) 1.000 . Uani d ?
P(2) 0.8770(3) 0.5943(2) 0.91855(17) 0.0420(8) 1.000 . Uani d ?
O 0.6003(8) 0.7669(6) 0.9000(5) 0.071(3) 1.000 . Uani d ?
C(1) 0.5961(9) 0.5511(8) 0.7695(7) 0.041(3) 1.000 . Uani d ?
C(2) 0.6243(8) 0.4971(7) 0.8322(6) 0.033(3) 1.000 . Uani d ?
C(3) 0.6517(9) 0.4530(8) 0.7597(6) 0.037(3) 1.000 . Uani d ?
C(4) 0.7793(9) 0.4479(7) 0.7393(6) 0.040(3) 1.000 . Uani d ?
C(5) 0.8449(10) 0.5190(9) 0.7649(6) 0.038(3) 1.000 . Uani d ?
C(6) 0.6537(11) 0.7068(8) 0.8726(7) 0.048(4) 1.000 . Uani d ?
C(7) 0.4821(9) 0.5850(7) 0.7400(6) 0.037(3) 1.000 . Uani d ?
C(8) 0.4087(10) 0.6468(9) 0.7769(7) 0.053(4) 1.000 . Uani d ?
C(9) 0.2990(10) 0.6743(9) 0.7471(9) 0.067(5) 1.000 . Uani d ?
C(10) 0.2673(14) 0.6434(12) 0.6808(6) 0.074(4) 1.000 . Uani d ?
C(11) 0.3345(14) 0.5773(13) 0.6456(8) 0.084(6) 1.000 . Uani d ?
C(12) 0.4465(11) 0.5507(10) 0.6748(7) 0.058(4) 1.000 . Uani d ?
C(13) 0.5570(9) 0.4549(8) 0.8906(7) 0.042(3) 1.000 . Uani d ?
C(14) 0.5542(10) 0.3569(8) 0.9004(7) 0.047(4) 1.000 . Uani d ?
C(15) 0.4933(13) 0.3153(9) 0.9530(8) 0.064(5) 1.000 . Uani d ?
C(16) 0.4327(13) 0.3697(11) 1.0016(7) 0.071(5) 1.000 . Uani d ?
C(17) 0.4334(11) 0.4675(10) 0.9963(7) 0.058(4) 1.000 . Uani d ?
C(18) 0.4957(10) 0.5100(8) 0.9409(6) 0.046(4) 1.000 . Uani d ?
C(19) 0.7095(10) 0.8265(8) 0.7300(7) 0.050(4) 1.000 . Uani d ?
C(20) 0.7489(13) 0.9053(7) 0.6784(7) 0.072(4) 1.000 . Uani d ?
C(21) 0.9510(10) 0.8048(8) 0.7774(7) 0.048(4) 1.000 . Uani d ?
C(22) 0.9305(12) 0.8664(9) 0.8426(8) 0.067(5) 1.000 . Uani d ?
C(23) 0.8686(12) 0.6940(9) 0.6638(6) 0.055(4) 1.000 . Uani d ?
C(24) 0.7730(13) 0.6512(9) 0.6162(6) 0.066(4) 1.000 . Uani d ?
C(25) 0.8624(13) 0.6741(11) 0.9956(7) 0.067(5) 1.000 . Uani d ?
C(26) 0.7554(17) 0.6587(11) 1.0411(7) 0.091(5) 1.000 . Uani d ?
C(27) 1.0369(10) 0.6006(10) 0.8981(7) 0.060(4) 1.000 . Uani d ?
C(28) 1.1256(12) 0.5671(12) 0.9540(9) 0.085(6) 1.000 . Uani d ?
C(29) 0.8590(13) 0.4801(9) 0.9624(7) 0.061(4) 1.000 . Uani d ?
C(30) 0.8873(15) 0.3936(10) 0.9185(9) 0.081(5) 1.000 . Uani d ?
H(1) 0.6009 0.4031 0.7438 0.045 1.000 . Uiso c ?
H(2) 0.8113 0.3985 0.7105 0.048 1.000 . Uiso c ?
H(3) 0.9284 0.5248 0.7570 0.045 1.000 . Uiso c ?
H(4) 0.4323 0.6704 0.8220 0.064 1.000 . Uiso c ?
H(5) 0.2465 0.7145 0.7731 0.080 1.000 . Uiso c ?
H(6) 0.1975 0.6684 0.6590 0.088 1.000 . Uiso c ?
H(7) 0.3069 0.5498 0.6026 0.101 1.000 . Uiso c ?
H(8) 0.4975 0.5089 0.6492 0.070 1.000 . Uiso c ?
H(9) 0.5974 0.3176 0.8684 0.057 1.000 . Uiso c ?
H(10) 0.4920 0.2477 0.9568 0.077 1.000 . Uiso c ?
H(11) 0.3900 0.3397 1.0390 0.085 1.000 . Uiso c ?
H(12) 0.3920 0.5055 1.0299 0.070 1.000 . Uiso c ?
H(13) 0.4969 0.5776 0.9371 0.055 1.000 . Uiso c ?
H(14) 0.6413 0.7960 0.7102 0.060 1.000 . Uiso c ?
H(15) 0.6882 0.8561 0.7734 0.060 1.000 . Uiso c ?
H(16) 0.8159 0.9380 0.6975 0.086 1.000 . Uiso c ?
H(17) 0.7701 0.8775 0.6343 0.086 1.000 . Uiso c ?
H(18) 0.6851 0.9490 0.6716 0.086 1.000 . Uiso c ?
H(19) 1.0147 0.7620 0.7873 0.058 1.000 . Uiso c ?
H(20) 0.9731 0.8455 0.7393 0.058 1.000 . Uiso c ?
H(21) 1.0018 0.8999 0.8538 0.080 1.000 . Uiso c ?
H(22) 0.8682 0.9107 0.8334 0.080 1.000 . Uiso c ?
H(23) 0.9087 0.8269 0.8814 0.080 1.000 . Uiso c ?
H(24) 0.9021 0.7472 0.6397 0.066 1.000 . Uiso c ?
H(25) 0.9285 0.6470 0.6708 0.066 1.000 . Uiso c ?
H(26) 0.7125 0.6973 0.6076 0.079 1.000 . Uiso c ?
H(27) 0.8079 0.6324 0.5725 0.079 1.000 . Uiso c ?
H(28) 0.7390 0.5970 0.6388 0.079 1.000 . Uiso c ?
H(29) 0.9314 0.6659 1.0243 0.081 1.000 . Uiso c ?
H(30) 0.8597 0.7378 0.9785 0.081 1.000 . Uiso c ?
H(31) 0.7563 0.7031 1.0792 0.109 1.000 . Uiso c ?
H(32) 0.6850 0.6676 1.0138 0.109 1.000 . Uiso c ?
H(33) 0.7566 0.5956 1.0595 0.109 1.000 . Uiso c ?
H(34) 1.0500 0.5629 0.8570 0.072 1.000 . Uiso c ?
H(35) 1.0550 0.6654 0.8880 0.072 1.000 . Uiso c ?
H(36) 1.1107 0.5021 0.9650 0.102 1.000 . Uiso c ?
H(37) 1.2046 0.5737 0.9363 0.102 1.000 . Uiso c ?
H(38) 1.1167 0.6047 0.9955 0.102 1.000 . Uiso c ?
H(39) 0.9100 0.4795 1.0026 0.073 1.000 . Uiso c ?
H(40) 0.7782 0.4752 0.9774 0.073 1.000 . Uiso c ?
H(41) 0.8746 0.3377 0.9460 0.097 1.000 . Uiso c ?
H(42) 0.8368 0.3923 0.8781 0.097 1.000 . Uiso c ?
H(43) 0.9684 0.3961 0.9038 0.097 1.000 . Uiso c ?

loop_
_atom_site_aniso_label
_atom_site_aniso_U_11
_atom_site_aniso_U_22
_atom_site_aniso_U_33
_atom_site_aniso_U_12
_atom_site_aniso_U_13
_atom_site_aniso_U_23
Ir 0.0245(2) 0.0283(2) 0.0337(2) -0.0015(3) -0.0026(3) -0.0020(2)
P(1) 0.028(2) 0.031(2) 0.042(2) -0.002(1) 0.001(2) -0.000(2)
P(2) 0.040(2) 0.043(2) 0.043(2) 0.001(2) -0.002(2) -0.002(2)
O 0.069(6) 0.056(6) 0.087(8) 0.011(5) 0.025(6) -0.026(6)
C(1) 0.026(5) 0.039(6) 0.057(8) -0.003(5) 0.003(5) 0.002(6)
C(2) 0.030(5) 0.027(5) 0.042(6) -0.010(4) 0.000(5) -0.001(5)
C(3) 0.039(6) 0.034(6) 0.038(7) -0.007(5) -0.002(5) -0.007(5)
C(4) 0.045(7) 0.033(5) 0.042(7) 0.001(5) 0.001(5) -0.011(5)
C(5) 0.033(6) 0.049(7) 0.031(6) 0.015(5) 0.009(5) -0.002(6)
C(6) 0.046(7) 0.040(6) 0.057(8) -0.010(6) 0.029(6) -0.022(6)
C(7) 0.026(5) 0.040(6) 0.047(7) -0.007(4) 0.003(5) 0.005(5)
C(8) 0.046(7) 0.048(7) 0.066(9) 0.002(6) -0.006(6) 0.005(7)
C(9) 0.042(7) 0.050(8) 0.109(13) 0.013(6) -0.003(8) 0.010(8)
C(10) 0.077(10) 0.128(12) 0.016(5) 0.018(11) -0.021(8) 0.003(7)
C(11) 0.071(10) 0.109(13) 0.071(11) 0.010(10) -0.034(9) -0.009(10)
C(12) 0.051(7) 0.080(9) 0.044(8) 0.004(7) 0.000(7) -0.011(8)
C(13) 0.028(5) 0.046(7) 0.052(8) -0.007(5) -0.006(5) 0.010(6)
C(14) 0.048(7) 0.036(7) 0.058(9) 0.002(5) 0.007(6) 0.007(6)
C(15) 0.071(9) 0.048(8) 0.072(10) -0.009(7) 0.013(8) 0.013(7)
C(16) 0.078(9) 0.085(12) 0.049(8) -0.030(9) 0.005(7) 0.024(8)
C(17) 0.049(7) 0.071(10) 0.053(9) -0.006(7) 0.014(6) -0.008(7)
C(18) 0.040(6) 0.050(7) 0.048(8) -0.011(6) 0.001(5) -0.003(6)
C(19) 0.042(6) 0.048(7) 0.059(8) 0.007(5) -0.001(6) 0.013(6)
C(20) 0.069(7) 0.045(6) 0.101(10) 0.002(9) 0.011(13) 0.037(7)
C(21) 0.034(6) 0.044(7) 0.066(9) -0.015(5) -0.002(6) 0.008(6)
C(22) 0.069(8) 0.054(9) 0.078(10) -0.020(7) -0.002(7) -0.014(7)
C(23) 0.067(8) 0.056(8) 0.043(8) -0.008(7) 0.013(7) -0.003(6)
C(24) 0.095(11) 0.069(7) 0.035(6) -0.003(9) -0.006(8) -0.007(6)
C(25) 0.071(9) 0.079(10) 0.052(9) 0.003(8) -0.007(8) -0.012(8)
C(26) 0.106(12) 0.111(11) 0.056(8) 0.025(15) 0.018(12) -0.013(8)
C(27) 0.036(6) 0.065(9) 0.079(10) 0.000(6) -0.008(6) -0.005(8)
C(28) 0.052(8) 0.105(12) 0.098(13) 0.029(8) -0.039(8) -0.032(10)
C(29) 0.070(9) 0.056(8) 0.056(9) 0.001(7) -0.005(7) 0.006(7)
C(30) 0.112(12) 0.047(9) 0.083(12) 0.023(9) -0.020(10) 0.019(9)

loop_
_geom_bond_atom_site_label_1
_geom_bond_atom_site_label_2
_geom_bond_distance
_geom_bond_site_symmetry_1
_geom_bond_site_symmetry_2
_geom_bond_publ_flag
Ir P(1) 2.330(3) . . yes
Ir P(2) 2.326(3) . . yes
Ir C(1) 2.171(11) . . yes
Ir C(2) 2.159(9) . . yes
Ir C(5) 2.092(11) . . yes
Ir C(6) 1.865(11) . . yes
P(1) C(19) 1.828(11) . . yes
P(1) C(21) 1.843(11) . . yes
P(1) C(23) 1.796(12) . . yes
P(2) C(25) 1.841(14) . . yes
P(2) C(27) 1.833(12) . . yes
P(2) C(29) 1.813(14) . . yes
O C(6) 1.155(13) . . yes
C(1) C(2) 1.440(16) . . yes
C(1) C(3) 1.519(15) . . yes
C(1) C(7) 1.471(14) . . yes
C(2) C(3) 1.533(15) . . yes
C(2) C(13) 1.459(15) . . yes
C(3) C(4) 1.481(15) . . yes
C(3) H(1) 0.95 . . no
C(4) C(5) 1.328(15) . . yes
C(4) H(2) 0.95 . . no
C(5) H(3) 0.95 . . no
C(7) C(8) 1.382(16) . . yes
C(7) C(12) 1.380(16) . . yes
C(8) C(9) 1.404(16) . . yes
C(8) H(4) 0.95 . . no
C(9) C(10) 1.371(18) . . yes
C(9) H(5) 0.95 . . no
C(10) C(11) 1.366(19) . . yes
C(10) H(6) 0.95 . . no
C(11) C(12) 1.420(18) . . yes
C(11) H(7) 0.95 . . no
C(12) H(8) 0.95 . . no
C(13) C(14) 1.387(15) . . yes
C(13) C(18) 1.403(16) . . yes
C(14) C(15) 1.338(16) . . yes
C(14) H(9) 0.95 . . no
C(15) C(16) 1.372(19) . . yes
C(15) H(10) 0.95 . . no
C(16) C(17) 1.374(18) . . yes
C(16) H(11) 0.95 . . no
C(17) C(18) 1.390(16) . . yes
C(17) H(12) 0.95 . . no
C(18) H(13) 0.95 . . no
C(19) C(20) 1.537(14) . . yes
C(19) H(14) 0.95 . . no
C(19) H(15) 0.95 . . no
C(20) H(16) 0.95 . . no
C(20) H(17) 0.95 . . no
C(20) H(18) 0.95 . . no
C(21) C(22) 1.521(18) . . yes
C(21) H(19) 0.95 . . no
C(21) H(20) 0.95 . . no
C(22) H(21) 0.95 . . no
C(22) H(22) 0.95 . . no
C(22) H(23) 0.95 . . no
C(23) C(24) 1.520(17) . . yes
C(23) H(24) 0.95 . . no
C(23) H(25) 0.95 . . no
C(24) H(26) 0.95 . . no
C(24) H(27) 0.95 . . no
C(24) H(28) 0.95 . . no
C(25) C(26) 1.491(20) . . yes
C(25) H(29) 0.95 . . no
C(25) H(30) 0.95 . . no
C(26) H(31) 0.95 . . no
C(26) H(32) 0.95 . . no
C(26) H(33) 0.95 . . no
C(27) C(28) 1.521(17) . . yes
C(27) H(34) 0.95 . . no
C(27) H(35) 0.95 . . no
C(28) H(36) 0.95 . . no
C(28) H(37) 0.95 . . no
C(28) H(38) 0.95 . . no
C(29) C(30) 1.502(19) . . yes
C(29) H(39) 0.95 . . no
C(29) H(40) 0.95 . . no
C(30) H(41) 0.95 . . no
C(30) H(42) 0.95 . . no
C(30) H(43) 0.95 . . no
